data_4114245
loop_
_publ_author_name
'Andrew G. Myers'
'Seth B. Herzon'

_publ_section_title
;
 Identification of a Novel Michael Acceptor Group for the Reversible
 Addition of Oxygen- and Sulfur-Based Nucleophiles. Synthesis and
 Reactivity of the 3-Alkylidene-3H-indole 1-Oxide Function of
 Avrainvillamide
;
_journal_name_full 'Journal of the American Chemical Society'
_journal_page_first 12080
_journal_page_last 12081
_journal_paper_doi 10.1021/ja0372006
_journal_volume 125
_journal_year 2003
_chemical_formula_sum 'C16 H19 N O'
_chemical_formula_weight 241.32
_chemical_name_systematic
; 
 ? 
;
_space_group_IT_number 19
_symmetry_cell_setting orthorhombic
_symmetry_space_group_name_Hall 'P 2ac 2ab'
_symmetry_space_group_name_H-M 'P 21 21 21'
_atom_sites_solution_hydrogens geom
_atom_sites_solution_primary direct
_atom_sites_solution_secondary difmap
_audit_creation_method SHELXL-97
_cell_angle_alpha 90.00
_cell_angle_beta 90.00
_cell_angle_gamma 90.00
_cell_formula_units_Z 4
_cell_length_a 9.477(5)
_cell_length_b 9.789(5)
_cell_length_c 14.380(8)
_cell_measurement_temperature 193(2)
_cell_volume 1334.0(12)
_computing_cell_refinement 'Bruker SMART'
_computing_data_collection 'Bruker SMART'
_computing_data_reduction 'Bruker SAINT'
_computing_molecular_graphics 'Bruker SHELXTL'
_computing_publication_material 'Bruker SHELXTL'
_computing_structure_refinement 'SHELXL-97 (Sheldrick, 1997)'
_computing_structure_solution 'SHELXS-97 (Sheldrick, 1990)'
_diffrn_ambient_temperature 193(2)
_diffrn_measured_fraction_theta_full 0.992
_diffrn_measured_fraction_theta_max 0.992
_diffrn_measurement_device_type 'CCD area detector'
_diffrn_measurement_method 'phi and omega scans'
_diffrn_radiation_monochromator graphite
_diffrn_radiation_source 'fine-focus sealed tube'
_diffrn_radiation_type MoK\a
_diffrn_radiation_wavelength 0.71073
_diffrn_reflns_av_R_equivalents 0.1691
_diffrn_reflns_av_sigmaI/netI 0.2298
_diffrn_reflns_limit_h_max 10
_diffrn_reflns_limit_h_min -12
_diffrn_reflns_limit_k_max 12
_diffrn_reflns_limit_k_min -9
_diffrn_reflns_limit_l_max 19
_diffrn_reflns_limit_l_min -18
_diffrn_reflns_number 9716
_diffrn_reflns_theta_full 28.39
_diffrn_reflns_theta_max 28.39
_diffrn_reflns_theta_min 2.52
_exptl_absorpt_coefficient_mu 0.074
_exptl_absorpt_correction_type none
_exptl_crystal_colour colorless
_exptl_crystal_density_diffrn 1.202
_exptl_crystal_description block
_exptl_crystal_F_000 520
_exptl_crystal_size_max 0.2
_exptl_crystal_size_mid 0.1
_exptl_crystal_size_min 0.05
_refine_diff_density_max 0.179
_refine_diff_density_min -0.152
_refine_diff_density_rms 0.038
_refine_ls_abs_structure_details 'Flack H D (1983), Acta Cryst. A39, 876-881'
_refine_ls_abs_structure_Flack -4(3)
_refine_ls_extinction_method none
_refine_ls_goodness_of_fit_ref 0.727
_refine_ls_hydrogen_treatment mixed
_refine_ls_matrix_type full
_refine_ls_number_parameters 167
_refine_ls_number_reflns 3308
_refine_ls_number_restraints 0
_refine_ls_restrained_S_all 0.727
_refine_ls_R_factor_all 0.1893
_refine_ls_R_factor_gt 0.0559
_refine_ls_shift/su_max 0.000
_refine_ls_shift/su_mean 0.000
_refine_ls_structure_factor_coef Fsqd
_refine_ls_weighting_details 'calc w=1/[\s^2^(Fo^2^)+(0.0285P)^2^+0.0000P] where P=(Fo^2^+2Fc^2^)/3'
_refine_ls_weighting_scheme calc
_refine_ls_wR_factor_gt 0.0926
_refine_ls_wR_factor_ref 0.1172
_reflns_number_gt 1079
_reflns_number_total 3308
_reflns_threshold_expression >2sigma(I)
_cod_data_source_file ja0372006si20030710_024735.cif
_cod_data_source_block amh47t
_cod_database_code 4114245

loop_
_symmetry_equiv_pos_as_xyz
'x, y, z'
'-x+1/2, -y, z+1/2'
'-x, y+1/2, -z+1/2'
'x+1/2, -y+1/2, -z'

loop_
_atom_site_label
_atom_site_type_symbol
_atom_site_fract_x
_atom_site_fract_y
_atom_site_fract_z
_atom_site_U_iso_or_equiv
_atom_site_adp_type
_atom_site_occupancy
_atom_site_symmetry_multiplicity
_atom_site_calc_flag
_atom_site_refinement_flags
C6 C 0.2355(3) 0.4599(4) 0.5468(2) 0.0386(8) Uani 1 1 d .
C7 C 0.3693(3) 0.5344(3) 0.55657(19) 0.0399(8) Uani 1 1 d .
N1 N 0.3484(3) 0.4718(3) 0.40705(17) 0.0495(8) Uani 1 1 d .
O1 O 0.3667(3) 0.4465(3) 0.31880(14) 0.0653(8) Uani 1 1 d .
C16 C 0.4306(3) 0.5391(3) 0.4647(2) 0.0406(8) Uani 1 1 d .
C1 C 0.2245(4) 0.4222(4) 0.4556(2) 0.0410(9) Uani 1 1 d .
C2 C 0.1166(4) 0.3500(4) 0.4186(2) 0.0515(10) Uani 1 1 d .
H2 H 0.1143 0.3253 0.3547 0.062 Uiso 1 1 calc R
C3 C 0.0096(4) 0.3142(4) 0.4795(3) 0.0585(11) Uani 1 1 d .
H3 H -0.0693 0.2643 0.4570 0.070 Uiso 1 1 calc R
C8 C 0.4343(3) 0.5856(3) 0.6306(2) 0.0465(10) Uani 1 1 d .
H8 H 0.3889 0.5801 0.6894 0.056 Uiso 1 1 calc R
C5 C 0.1291(4) 0.4212(4) 0.6078(2) 0.0496(10) Uani 1 1 d .
H5 H 0.1343 0.4432 0.6720 0.060 Uiso 1 1 calc R
C4 C 0.0158(4) 0.3498(4) 0.5722(2) 0.0540(11) Uani 1 1 d .
H4 H -0.0594 0.3247 0.6124 0.065 Uiso 1 1 calc R
C13 C 0.5683(4) 0.6052(4) 0.4418(2) 0.0471(9) Uani 1 1 d .
C9 C 0.5776(4) 0.6520(4) 0.6248(2) 0.0500(10) Uani 1 1 d .
C12 C 0.6092(4) 0.6984(4) 0.5256(2) 0.0655(12) Uani 1 1 d .
H12A H 0.7120 0.7155 0.5216 0.079 Uiso 1 1 calc R
H12B H 0.5617 0.7875 0.5164 0.079 Uiso 1 1 calc R
C14 C 0.6794(4) 0.4963(4) 0.4229(3) 0.0865(15) Uani 1 1 d .
H14A H 0.6878 0.4363 0.4772 0.130 Uiso 1 1 calc R
H14B H 0.7705 0.5403 0.4108 0.130 Uiso 1 1 calc R
H14C H 0.6516 0.4423 0.3686 0.130 Uiso 1 1 calc R
C15 C 0.5611(4) 0.6968(4) 0.3569(2) 0.0852(15) Uani 1 1 d .
H15A H 0.5279 0.6438 0.3034 0.128 Uiso 1 1 calc R
H15B H 0.6551 0.7336 0.3436 0.128 Uiso 1 1 calc R
H15C H 0.4955 0.7722 0.3688 0.128 Uiso 1 1 calc R
C11 C 0.5829(5) 0.7790(4) 0.6862(3) 0.0904(16) Uani 1 1 d .
H11A H 0.6757 0.8224 0.6804 0.136 Uiso 1 1 calc R
H11B H 0.5669 0.7529 0.7511 0.136 Uiso 1 1 calc R
H11C H 0.5096 0.8434 0.6665 0.136 Uiso 1 1 calc R
C10 C 0.6840(4) 0.5481(5) 0.6635(3) 0.0908(15) Uani 1 1 d .
H10A H 0.6851 0.4667 0.6238 0.136 Uiso 1 1 calc R
H10B H 0.6565 0.5222 0.7268 0.136 Uiso 1 1 calc R
H10C H 0.7783 0.5891 0.6646 0.136 Uiso 1 1 calc R

loop_
_atom_site_aniso_label
_atom_site_aniso_U_11
_atom_site_aniso_U_22
_atom_site_aniso_U_33
_atom_site_aniso_U_23
_atom_site_aniso_U_13
_atom_site_aniso_U_12
C6 0.039(2) 0.034(2) 0.043(2) 0.0032(19) -0.0035(16) 0.0023(18)
C7 0.039(2) 0.042(2) 0.0383(18) 0.0018(18) -0.0013(16) 0.002(2)
N1 0.066(2) 0.044(2) 0.0391(17) -0.0007(17) -0.0028(16) -0.0033(19)
O1 0.091(2) 0.066(2) 0.0388(14) -0.0004(14) 0.0022(13) -0.0139(17)
C16 0.0375(19) 0.043(2) 0.0409(19) 0.0053(18) -0.0014(16) -0.001(2)
C1 0.049(2) 0.033(2) 0.041(2) 0.0075(19) -0.0062(19) -0.0022(19)
C2 0.067(3) 0.038(2) 0.049(2) 0.0049(19) -0.011(2) -0.006(2)
C3 0.055(3) 0.041(3) 0.080(3) 0.005(2) -0.020(2) -0.015(2)
C8 0.047(2) 0.053(3) 0.0401(19) 0.0004(19) -0.0001(17) -0.006(2)
C5 0.051(2) 0.045(3) 0.053(2) -0.002(2) 0.0022(19) -0.001(2)
C4 0.046(2) 0.049(3) 0.067(3) -0.002(2) 0.004(2) -0.009(2)
C13 0.050(2) 0.043(2) 0.047(2) 0.004(2) 0.0088(18) 0.001(2)
C9 0.051(2) 0.056(3) 0.043(2) 0.002(2) -0.0031(18) -0.012(2)
C12 0.058(3) 0.064(3) 0.075(3) 0.006(2) 0.002(2) -0.020(2)
C14 0.060(3) 0.076(4) 0.123(4) 0.001(3) 0.033(3) -0.006(3)
C15 0.097(4) 0.076(3) 0.082(3) 0.030(3) -0.007(3) -0.035(3)
C11 0.095(4) 0.079(4) 0.096(3) -0.028(3) 0.021(3) -0.039(3)
C10 0.066(3) 0.102(4) 0.105(3) 0.026(3) -0.016(3) -0.015(3)

loop_
_atom_type_symbol
_atom_type_description
_atom_type_scat_dispersion_real
_atom_type_scat_dispersion_imag
_atom_type_scat_source
C C 0.0033 0.0016 'International Tables Vol C Tables 4.2.6.8 and 6.1.1.4'
H H 0.0000 0.0000 'International Tables Vol C Tables 4.2.6.8 and 6.1.1.4'
N N 0.0061 0.0033 'International Tables Vol C Tables 4.2.6.8 and 6.1.1.4'
O O 0.0106 0.0060 'International Tables Vol C Tables 4.2.6.8 and 6.1.1.4'

loop_
_geom_angle_atom_site_label_1
_geom_angle_atom_site_label_2
_geom_angle_atom_site_label_3
_geom_angle
C1 C6 C5 118.5(3)
C1 C6 C7 106.9(3)
C5 C6 C7 134.6(3)
C8 C7 C16 122.4(3)
C8 C7 C6 131.6(3)
C16 C7 C6 106.0(3)
O1 N1 C16 129.1(3)
O1 N1 C1 120.8(3)
C16 N1 C1 110.1(3)
N1 C16 C7 108.9(3)
N1 C16 C13 126.6(3)
C7 C16 C13 124.5(3)
C2 C1 C6 125.2(3)
C2 C1 N1 126.8(3)
C6 C1 N1 108.1(3)
C1 C2 C3 116.0(3)
C1 C2 H2 122.0
C3 C2 H2 122.0
C4 C3 C2 121.1(4)
C4 C3 H3 119.5
C2 C3 H3 119.5
C7 C8 C9 122.4(3)
C7 C8 H8 118.8
C9 C8 H8 118.8
C4 C5 C6 118.0(3)
C4 C5 H5 121.0
C6 C5 H5 121.0
C5 C4 C3 121.3(3)
C5 C4 H4 119.4
C3 C4 H4 119.4
C16 C13 C15 113.2(3)
C16 C13 C14 109.9(3)
C15 C13 C14 107.6(3)
C16 C13 C12 107.5(3)
C15 C13 C12 106.7(3)
C14 C13 C12 112.0(3)
C8 C9 C12 110.9(3)
C8 C9 C11 110.4(3)
C12 C9 C11 107.0(3)
C8 C9 C10 106.6(3)
C12 C9 C10 114.0(3)
C11 C9 C10 107.9(3)
C9 C12 C13 119.9(3)
C9 C12 H12A 107.3
C13 C12 H12A 107.3
C9 C12 H12B 107.3
C13 C12 H12B 107.3
H12A C12 H12B 106.9
C13 C14 H14A 109.5
C13 C14 H14B 109.5
H14A C14 H14B 109.5
C13 C14 H14C 109.5
H14A C14 H14C 109.5
H14B C14 H14C 109.5
C13 C15 H15A 109.5
C13 C15 H15B 109.5
H15A C15 H15B 109.5
C13 C15 H15C 109.5
H15A C15 H15C 109.5
H15B C15 H15C 109.5
C9 C11 H11A 109.5
C9 C11 H11B 109.5
H11A C11 H11B 109.5
C9 C11 H11C 109.5
H11A C11 H11C 109.5
H11B C11 H11C 109.5
C9 C10 H10A 109.5
C9 C10 H10B 109.5
H10A C10 H10B 109.5
C9 C10 H10C 109.5
H10A C10 H10C 109.5
H10B C10 H10C 109.5

loop_
_geom_bond_atom_site_label_1
_geom_bond_atom_site_label_2
_geom_bond_distance
C6 C1 1.367(4)
C6 C5 1.388(4)
C6 C7 1.470(4)
C7 C8 1.328(4)
C7 C16 1.444(4)
N1 O1 1.305(3)
N1 C16 1.314(4)
N1 C1 1.450(4)
C16 C13 1.494(4)
C1 C2 1.352(4)
C2 C3 1.384(5)
C2 H2 0.9500
C3 C4 1.380(4)
C3 H3 0.9500
C8 C9 1.507(4)
C8 H8 0.9500
C5 C4 1.379(4)
C5 H5 0.9500
C4 H4 0.9500
C13 C15 1.516(4)
C13 C14 1.523(5)
C13 C12 1.561(4)
C9 C12 1.526(4)
C9 C11 1.526(5)
C9 C10 1.537(5)
C12 H12A 0.9900
C12 H12B 0.9900
C14 H14A 0.9800
C14 H14B 0.9800
C14 H14C 0.9800
C15 H15A 0.9800
C15 H15B 0.9800
C15 H15C 0.9800
C11 H11A 0.9800
C11 H11B 0.9800
C11 H11C 0.9800
C10 H10A 0.9800
C10 H10B 0.9800
C10 H10C 0.9800

loop_
_geom_torsion_atom_site_label_1
_geom_torsion_atom_site_label_2
_geom_torsion_atom_site_label_3
_geom_torsion_atom_site_label_4
_geom_torsion
C1 C6 C7 C8 -175.5(4)
C5 C6 C7 C8 2.8(7)
C1 C6 C7 C16 1.5(4)
C5 C6 C7 C16 179.8(4)
O1 N1 C16 C7 -177.1(3)
C1 N1 C16 C7 2.1(4)
O1 N1 C16 C13 0.4(6)
C1 N1 C16 C13 179.6(3)
C8 C7 C16 N1 175.1(3)
C6 C7 C16 N1 -2.2(4)
C8 C7 C16 C13 -2.5(5)
C6 C7 C16 C13 -179.8(3)
C5 C6 C1 C2 0.5(5)
C7 C6 C1 C2 179.1(3)
C5 C6 C1 N1 -178.9(3)
C7 C6 C1 N1 -0.3(4)
O1 N1 C1 C2 -1.2(5)
C16 N1 C1 C2 179.4(3)
O1 N1 C1 C6 178.1(3)
C16 N1 C1 C6 -1.2(4)
C6 C1 C2 C3 0.8(5)
N1 C1 C2 C3 -180.0(3)
C1 C2 C3 C4 -0.7(5)
C16 C7 C8 C9 -0.3(5)
C6 C7 C8 C9 176.3(3)
C1 C6 C5 C4 -1.8(5)
C7 C6 C5 C4 -179.9(3)
C6 C5 C4 C3 1.9(6)
C2 C3 C4 C5 -0.6(6)
N1 C16 C13 C15 50.2(5)
C7 C16 C13 C15 -132.7(3)
N1 C16 C13 C14 -70.1(4)
C7 C16 C13 C14 107.0(4)
N1 C16 C13 C12 167.7(3)
C7 C16 C13 C12 -15.2(5)
C7 C8 C9 C12 20.9(5)
C7 C8 C9 C11 139.3(4)
C7 C8 C9 C10 -103.8(4)
C8 C9 C12 C13 -41.0(5)
C11 C9 C12 C13 -161.5(4)
C10 C9 C12 C13 79.3(4)
C16 C13 C12 C9 37.5(4)
C15 C13 C12 C9 159.2(3)
C14 C13 C12 C9 -83.4(4)

loop_
_cod_related_entry_id
_cod_related_entry_database
_cod_related_entry_code
1 ChemSpider 4411455
